data_1551511
loop_
_publ_author_name
'Zi-Shuo Yao'
'Masaki Mito'
'Takashi Kamachi'
'Yoshihito Shiota'
'Kazunari Yoshizawa'
'Nobuaki Azuma'
'Yuji Miyazaki'
'Kazuyuki Takahashi'
'Kuirun Zhang'
'Takumi Nakanishi'
'Soonchul Kang'
'Shinji Kanegawa'
'Osamu Sato'

_publ_section_title
;
 Molecular motor-driven abrupt anisotropic shape change in a single
 crystal of a Ni complex
;
_journal_name_full 'Nature Chemistry'
_journal_page_first 1079
_journal_page_last 1083
_journal_paper_doi 10.1038/nchem.2092
_journal_volume 6
_journal_year 2014
_chemical_formula_sum 'C8 H24 N6 Ni O4'
_chemical_formula_weight 327.04
_space_group_crystal_system trigonal
_space_group_IT_number 163
_space_group_name_Hall '-P 3 2c'
_space_group_name_H-M_alt 'P -3 1 c'
_atom_sites_solution_hydrogens geom
_cell_angle_alpha 90
_cell_angle_beta 90
_cell_angle_gamma 120
_cell_formula_units_Z 2
_cell_length_a 8.875(3)
_cell_length_b 8.875(3)
_cell_length_c 10.488(3)
_cell_measurement_reflns_used 1446
_cell_measurement_temperature 283(2)
_cell_measurement_theta_max 30.31
_cell_measurement_theta_min 2.65
_cell_volume 715.4(4)
_computing_cell_refinement CrystalClear
_computing_data_collection 'CrystalClear (Rigaku Inc., 2008)'
_computing_data_reduction CrystalClear
_computing_structure_refinement 'SHELXL-2013 (Sheldrick, 2013)'
_computing_structure_solution 'Il Milione (Burla, et al., 2007)'
_diffrn_ambient_temperature 283(2)
_diffrn_detector_area_resol_mean 14.222
_diffrn_measured_fraction_theta_full 0.993
_diffrn_measured_fraction_theta_max 0.994
_diffrn_measurement_device_type 'Rigaku Saturn724'
_diffrn_measurement_method \w
_diffrn_radiation_type MoK\a
_diffrn_radiation_wavelength 0.71075
_diffrn_reflns_av_R_equivalents 0.0280
_diffrn_reflns_av_unetI/netI 0.0148
_diffrn_reflns_Laue_measured_fraction_full 0.993
_diffrn_reflns_Laue_measured_fraction_max 0.994
_diffrn_reflns_limit_h_max 11
_diffrn_reflns_limit_h_min -6
_diffrn_reflns_limit_k_max 10
_diffrn_reflns_limit_k_min -7
_diffrn_reflns_limit_l_max 13
_diffrn_reflns_limit_l_min -8
_diffrn_reflns_number 3380
_diffrn_reflns_point_group_measured_fraction_full 0.993
_diffrn_reflns_point_group_measured_fraction_max 0.994
_diffrn_reflns_theta_full 25.242
_diffrn_reflns_theta_max 26.481
_diffrn_reflns_theta_min 2.650
_diffrn_source 'fine-focus sealed tube'
_exptl_absorpt_coefficient_mu 1.377
_exptl_absorpt_correction_T_max 0.8861
_exptl_absorpt_correction_T_min 0.7075
_exptl_absorpt_correction_type multi-scan
_exptl_absorpt_process_details 'REQAB (Rigaku, 1998)'
_exptl_crystal_colour purple
_exptl_crystal_density_diffrn 1.518
_exptl_crystal_description prism
_exptl_crystal_F_000 348
_exptl_crystal_size_max 0.270
_exptl_crystal_size_mid 0.090
_exptl_crystal_size_min 0.090
_refine_diff_density_max 0.808
_refine_diff_density_min -0.340
_refine_diff_density_rms 0.084
_refine_ls_extinction_coef 0.14(4)
_refine_ls_extinction_expression Fc^*^=kFc[1+0.001xFc^2^\l^3^/sin(2\q)]^-1/4^
_refine_ls_extinction_method SHELXL
_refine_ls_goodness_of_fit_ref 1.654
_refine_ls_hydrogen_treatment constr
_refine_ls_matrix_type full
_refine_ls_number_parameters 43
_refine_ls_number_reflns 500
_refine_ls_number_restraints 0
_refine_ls_restrained_S_all 1.654
_refine_ls_R_factor_all 0.0557
_refine_ls_R_factor_gt 0.0555
_refine_ls_shift/su_max 0.005
_refine_ls_shift/su_mean 0.001
_refine_ls_structure_factor_coef Fsqd
_refine_ls_weighting_details 'w=1/[\s^2^(Fo^2^)+(0.1000P)^2^] where P=(Fo^2^+2Fc^2^)/3'
_refine_ls_weighting_scheme calc
_refine_ls_wR_factor_gt 0.1776
_refine_ls_wR_factor_ref 0.1779
_reflns_Friedel_coverage 0.000
_reflns_Friedel_fraction_full .
_reflns_Friedel_fraction_max .
_reflns_number_gt 496
_reflns_number_total 500
_reflns_threshold_expression 'I > 2\s(I)'
_cod_data_source_file nchem.2092-s7.cif
_cod_data_source_block 1_at_283_K_HT_phase
_cod_original_cell_volume 715.3(5)
_cod_database_code 1551511
_shelx_space_group_comment
;
The symmetry employed for this shelxl refinement is uniquely defined
by the following loop, which should always be used as a source of
symmetry information in preference to the above space-group names.
They are only intended as comments.
;
_shelx_estimated_absorpt_t_min 0.707
_shelx_estimated_absorpt_t_max 0.886
_shelxl_version_number 2013-4

loop_
_space_group_symop_operation_xyz
'x, y, z'
'-y, x-y, z'
'-x+y, -x, z'
'y, x, z+1/2'
'x-y, -y, z+1/2'
'-x, -x+y, z+1/2'
'-x, -y, -z'
'y, -x+y, -z'
'x-y, x, -z'
'-y, -x, -z-1/2'
'-x+y, y, -z-1/2'
'x, x-y, -z-1/2'

loop_
_atom_site_label
_atom_site_type_symbol
_atom_site_fract_x
_atom_site_fract_y
_atom_site_fract_z
_atom_site_U_iso_or_equiv
_atom_site_adp_type
_atom_site_occupancy
_atom_site_site_symmetry_order
_atom_site_calc_flag
_atom_site_refinement_flags_posn
_atom_site_refinement_flags_adp
_atom_site_refinement_flags_occupancy
_atom_site_disorder_assembly
_atom_site_disorder_group
Ni1 Ni 0.3333 0.6667 0.2500 0.0458(6) Uani 1 6 d S T P . .
O1 O 0.410(4) 0.614(5) -0.1179(11) 0.123(6) Uani 0.3333 1 d . . P . .
O2 O 0.240(5) 0.721(5) -0.1339(10) 0.135(7) Uani 0.3333 1 d . . P . .
N1 N 0.3124(4) 0.4576(4) 0.1374(3) 0.0651(9) Uani 1 1 d . . . . .
H1A H 0.3039 0.4794 0.0478 0.078 Uiso 1 1 calc R U . . .
H1B H 0.4141 0.4453 0.1494 0.078 Uiso 1 1 calc R U . . .
C1 C 0.1555(6) 0.2992(5) 0.1786(4) 0.0749(11) Uani 1 1 d . . . . .
H1C H 0.1602 0.1976 0.1504 0.090 Uiso 1 1 calc R U . . .
H1D H 0.0534 0.2949 0.1412 0.090 Uiso 1 1 calc R U . . .
C2 C 0.3333 0.6667 -0.1783(6) 0.0591(16) Uani 1 3 d S T P . .

loop_
_atom_site_aniso_label
_atom_site_aniso_U_11
_atom_site_aniso_U_22
_atom_site_aniso_U_33
_atom_site_aniso_U_23
_atom_site_aniso_U_13
_atom_site_aniso_U_12
Ni1 0.0460(7) 0.0460(7) 0.0454(8) 0.000 0.000 0.0230(3)
O1 0.146(12) 0.232(17) 0.078(7) 0.046(11) 0.026(9) 0.161(14)
O2 0.216(19) 0.249(19) 0.057(5) -0.026(11) -0.006(10) 0.204(16)
N1 0.0720(19) 0.0572(17) 0.0682(18) -0.0142(13) 0.0020(11) 0.0339(13)
C1 0.076(2) 0.0521(17) 0.093(3) -0.0130(17) -0.014(2) 0.0292(17)
C2 0.067(3) 0.067(3) 0.043(3) 0.000 0.000 0.0335(13)

loop_
_atom_type_symbol
_atom_type_description
_atom_type_scat_dispersion_real
_atom_type_scat_dispersion_imag
_atom_type_scat_source
C C 0.0033 0.0016 'International Tables Vol C Tables 4.2.6.8 and 6.1.1.4'
H H 0.0000 0.0000 'International Tables Vol C Tables 4.2.6.8 and 6.1.1.4'
N N 0.0061 0.0033 'International Tables Vol C Tables 4.2.6.8 and 6.1.1.4'
O O 0.0106 0.0060 'International Tables Vol C Tables 4.2.6.8 and 6.1.1.4'
Ni Ni 0.3393 1.1124 'International Tables Vol C Tables 4.2.6.8 and 6.1.1.4'

loop_
_geom_angle_atom_site_label_1
_geom_angle_atom_site_label_2
_geom_angle_atom_site_label_3
_geom_angle
_geom_angle_site_symmetry_1
_geom_angle_site_symmetry_3
N1 Ni1 N1 81.92(18) 12_566 3_565
N1 Ni1 N1 92.17(15) 12_566 11_556
N1 Ni1 N1 94.38(19) 3_565 11_556
N1 Ni1 N1 94.38(19) 12_566 2_665
N1 Ni1 N1 92.17(15) 3_565 2_665
N1 Ni1 N1 171.33(15) 11_556 2_665
N1 Ni1 N1 92.17(15) 12_566 10_666
N1 Ni1 N1 171.33(16) 3_565 10_666
N1 Ni1 N1 92.17(15) 11_556 10_666
N1 Ni1 N1 81.92(18) 2_665 10_666
N1 Ni1 N1 171.33(16) 12_566 .
N1 Ni1 N1 92.17(15) 3_565 .
N1 Ni1 N1 81.92(18) 11_556 .
N1 Ni1 N1 92.17(15) 2_665 .
N1 Ni1 N1 94.38(19) 10_666 .
O2 O1 O2 130.7(13) 2_665 3_565
O2 O1 C2 67.0(10) 2_665 .
O2 O1 C2 64.6(8) 3_565 .
O2 O1 O1 98.4(11) 2_665 2_665
O2 O1 O1 36.1(13) 3_565 2_665
C2 O1 O1 43.0(5) . 2_665
O2 O1 O1 39.4(12) 2_665 3_565
O2 O1 O1 95.2(12) 3_565 3_565
C2 O1 O1 43.0(5) . 3_565
O1 O1 O1 60.001(1) 2_665 3_565
O1 O2 O1 104.4(17) 3_565 2_665
O1 O2 C2 61.5(8) 3_565 .
O1 O2 C2 59.6(9) 2_665 .
C1 N1 Ni1 107.4(2) . .
C1 N1 H1A 110.2 . .
Ni1 N1 H1A 110.2 . .
C1 N1 H1B 110.2 . .
Ni1 N1 H1B 110.2 . .
H1A N1 H1B 108.5 . .
N1 C1 C1 109.1(3) . 11_556
N1 C1 H1C 109.9 . .
C1 C1 H1C 109.9 11_556 .
N1 C1 H1D 109.9 . .
C1 C1 H1D 109.9 11_556 .
H1C C1 H1D 108.3 . .
O1 C2 O1 94.0(10) 2_665 .
O1 C2 O1 94.0(10) 2_665 3_565
O1 C2 O1 94.0(10) . 3_565
O1 C2 O2 51.5(12) 2_665 3_565
O1 C2 O2 55.8(12) . 3_565
O1 C2 O2 125.5(9) 3_565 3_565
O1 C2 O2 125.5(9) 2_665 2_665
O1 C2 O2 51.5(12) . 2_665
O1 C2 O2 55.8(12) 3_565 2_665
O2 C2 O2 106.7(7) 3_565 2_665
O1 C2 O2 55.8(12) 2_665 .
O1 C2 O2 125.5(9) . .
O1 C2 O2 51.5(12) 3_565 .
O2 C2 O2 106.7(7) 3_565 .
O2 C2 O2 106.7(7) 2_665 .
O1 C2 C2 122.4(7) 2_665 10_665
O1 C2 C2 122.4(7) . 10_665
O1 C2 C2 122.4(7) 3_565 10_665
O2 C2 C2 112.1(6) 3_565 10_665
O2 C2 C2 112.1(6) 2_665 10_665
O2 C2 C2 112.1(6) . 10_665

loop_
_geom_bond_atom_site_label_1
_geom_bond_atom_site_label_2
_geom_bond_distance
_geom_bond_site_symmetry_2
Ni1 N1 2.128(3) 12_566
Ni1 N1 2.128(3) 3_565
Ni1 N1 2.128(3) 11_556
Ni1 N1 2.128(3) 2_665
Ni1 N1 2.128(3) 10_666
Ni1 N1 2.128(3) .
O1 O2 1.05(2) 2_665
O1 O2 1.14(2) 3_565
O1 C2 1.184(10) .
O1 O1 1.73(2) 2_665
O1 O1 1.73(2) 3_565
O2 O1 1.05(2) 3_565
O2 O1 1.14(2) 2_665
O2 C2 1.241(10) .
N1 C1 1.464(5) .
N1 H1A 0.9700 .
N1 H1B 0.9700 .
C1 C1 1.501(9) 11_556
C1 H1C 0.9700 .
C1 H1D 0.9700 .
C2 O1 1.184(10) 2_665
C2 O1 1.184(10) 3_565
C2 O2 1.241(10) 3_565
C2 O2 1.241(10) 2_665
C2 C2 1.503(12) 10_665

loop_
_geom_torsion_atom_site_label_1
_geom_torsion_atom_site_label_2
_geom_torsion_atom_site_label_3
_geom_torsion_atom_site_label_4
_geom_torsion
_geom_torsion_site_symmetry_1
_geom_torsion_site_symmetry_2
_geom_torsion_site_symmetry_3
_geom_torsion_site_symmetry_4
Ni1 N1 C1 C1 -41.4(5) . . . 11_556
O2 O1 C2 O1 133.5(9) 2_665 . . 2_665
O2 O1 C2 O1 -36.7(16) 3_565 . . 2_665
O1 O1 C2 O1 94.3(11) 3_565 . . 2_665
O2 O1 C2 O1 39.2(13) 2_665 . . 3_565
O2 O1 C2 O1 -131.0(10) 3_565 . . 3_565
O1 O1 C2 O1 -94.3(11) 2_665 . . 3_565
O2 O1 C2 O2 170.1(17) 2_665 . . 3_565
O1 O1 C2 O2 36.7(16) 2_665 . . 3_565
O1 O1 C2 O2 131.0(10) 3_565 . . 3_565
O2 O1 C2 O2 -170.1(17) 3_565 . . 2_665
O1 O1 C2 O2 -133.5(9) 2_665 . . 2_665
O1 O1 C2 O2 -39.2(13) 3_565 . . 2_665
O2 O1 C2 O2 83.4(15) 2_665 . . .
O2 O1 C2 O2 -86.8(11) 3_565 . . .
O1 O1 C2 O2 -50.1(18) 2_665 . . .
O1 O1 C2 O2 44.2(15) 3_565 . . .
O2 O1 C2 C2 -93.7(10) 2_665 . . 10_665
O2 O1 C2 C2 96.2(12) 3_565 . . 10_665
O1 O1 C2 C2 132.9(6) 2_665 . . 10_665
O1 O1 C2 C2 -132.9(6) 3_565 . . 10_665
O1 O2 C2 O1 -130.4(19) 3_565 . . 2_665
O1 O2 C2 O1 -62.7(14) 3_565 . . .
O1 O2 C2 O1 67.7(18) 2_665 . . .
O1 O2 C2 O1 130.4(19) 2_665 . . 3_565
O1 O2 C2 O2 -122.3(10) 3_565 . . 3_565
O1 O2 C2 O2 8.0(13) 2_665 . . 3_565
O1 O2 C2 O2 -8.5(15) 3_565 . . 2_665
O1 O2 C2 O2 121.9(9) 2_665 . . 2_665
O1 O2 C2 C2 114.6(10) 3_565 . . 10_665
O1 O2 C2 C2 -115.0(9) 2_665 . . 10_665
